data_9009439
loop_
_publ_author_name
'Ingram, L.'
'Taylor, H. F. W.'

_publ_section_title
;
 The crystal structures of sjoegrenite and pyroaurite
;
_journal_name_full 'Mineralogical Magazine'
_journal_page_first 465
_journal_page_last 479
_journal_paper_doi 10.1180/minmag.1967.036.280.01
_journal_volume 36
_journal_year 1967
_chemical_compound_source Sweden
_chemical_formula_sum 'C0.125 H8 Fe0.25 Mg0.75 O2.875'
_chemical_name_mineral Pyroaurite
_space_group_IT_number 160
_symmetry_space_group_name_Hall 'R 3 -2"'
_symmetry_space_group_name_H-M 'R 3 m :H'
_cell_angle_alpha 90
_cell_angle_beta 90
_cell_angle_gamma 120
_cell_formula_units_Z 3
_cell_length_a 3.13
_cell_length_b 3.13
_cell_length_c 23.49
_cell_volume 199.298
_database_code_amcsd 0014447
_exptl_crystal_density_diffrn 2.193
_cod_original_sg_symbol_H-M 'R 3 m'
_cod_original_formula_sum '(Mg.75 Fe.25) C.125 O2.875 H8'
_cod_database_code 9009439

loop_
_space_group_symop_operation_xyz
x,y,z
2/3+x,1/3+y,1/3+z
1/3+x,2/3+y,2/3+z
x,x-y,z
2/3+x,1/3+x-y,1/3+z
1/3+x,2/3+x-y,2/3+z
-y,-x,z
2/3-y,1/3-x,1/3+z
1/3-y,2/3-x,2/3+z
-x+y,y,z
2/3-x+y,1/3+y,1/3+z
1/3-x+y,2/3+y,2/3+z
-y,x-y,z
2/3-y,1/3+x-y,1/3+z
1/3-y,2/3+x-y,2/3+z
-x+y,-x,z
2/3-x+y,1/3-x,1/3+z
1/3-x+y,2/3-x,2/3+z

loop_
_atom_site_aniso_label
_atom_site_aniso_U_11
_atom_site_aniso_U_22
_atom_site_aniso_U_33
_atom_site_aniso_U_12
_atom_site_aniso_U_13
_atom_site_aniso_U_23
Mg 0.00400 0.00400 0.00400 0.00000 0.00000 0.00000
Fe 0.00400 0.00400 0.00400 0.00000 0.00000 0.00000
C 0.02000 0.02000 0.02000 0.00000 0.00000 0.00000
O1 0.05200 0.05200 0.01600 0.04200 0.00000 0.00000
Wat1 0.05200 0.05200 0.01600 0.04200 0.00000 0.00000
O2 0.01200 0.01200 0.01600 0.00000 0.00000 0.00000
O3 0.01200 0.01200 0.01600 0.00000 0.00000 0.00000
H1 0.02000 0.02000 0.02000 0.00000 0.00000 0.00000
H2 0.02000 0.02000 0.02000 0.00000 0.00000 0.00000

loop_
_atom_site_label
_atom_site_fract_x
_atom_site_fract_y
_atom_site_fract_z
_atom_site_occupancy
_atom_site_type_symbol
_atom_site_attached_hydrogens
Mg 0.00000 0.00000 0.00000 0.75000 Mg 0
Fe 0.00000 0.00000 0.00000 0.25000 Fe 0
C 0.00000 0.00000 0.16667 0.12500 C 0
O1 0.23500 -0.23500 0.16667 0.12500 O 0
Wat1 0.23500 -0.23500 0.16667 0.16667 O 2
O2 0.66667 0.33333 -0.04660 1.00000 O 0
O3 0.33333 0.66667 0.04460 1.00000 O 0
H1 0.66667 0.33333 -0.07580 1.00000 H 0
H2 0.33333 0.66667 0.07580 1.00000 H 0

loop_
_cod_changelog_entry_id
_cod_changelog_entry_author
_cod_changelog_entry_date
_cod_changelog_entry_text
1
;cod-tools version 3.8.0
Id: cif_guess_AMCSD_atom_types 9581 2023-05-17 12:35:41Z saulius
;
2023-05-21T08:53:27+03:00
;Derived atom types and hydrogen counts
from atom names that follow the AMCSD naming convention
(Wat == water, O-H == hydroxyl).
;

loop_
_cod_related_entry_id
_cod_related_entry_database
_cod_related_entry_code
1 AMCSD 0014447
